data_2106386
loop_
_publ_author_name
'Marchand, R.'
'Piffard, Y.'
'Tournoux, M.'

_publ_section_title
;
 Structure cristalline de l'orthostannate de potassium K4 Sn O4
;
_journal_name_full 'Acta Crystallographica B (24,1968-38,1982)'
_journal_page_first 511
_journal_page_last 514
_journal_volume 31
_journal_year 1975
_chemical_formula_sum 'K4 O4 Sn'
_chemical_name_systematic 'K4 (Sn O4)'
_space_group_IT_number 2
_symmetry_space_group_name_Hall '-P 1'
_symmetry_space_group_name_H-M 'P -1'
_cell_angle_alpha 71.82
_cell_angle_beta 99.89
_cell_angle_gamma 113.13
_cell_formula_units_Z 2
_cell_length_a 6.48
_cell_length_b 6.51
_cell_length_c 9.7
_cell_volume 356.948
_citation_journal_id_ASTM ACBCAR
_cod_data_source_file Marchand_ACBCAR_1975_1667.cif
_cod_data_source_block K4O4Sn1
_cod_original_cell_volume 356.9483
_cod_original_formula_sum 'K4 O4 Sn1'
_cod_database_code 2106386

loop_
_symmetry_equiv_pos_as_xyz
x,y,z
-x,-y,-z

loop_
_atom_site_label
_atom_site_type_symbol
_atom_site_fract_x
_atom_site_fract_y
_atom_site_fract_z
_atom_site_occupancy
_atom_site_U_iso_or_equiv
O1 O-2 0.0352 0.3441 0.1903 1 0.0
K1 K+1 0.2574 0.7627 0.027 1 0.0
O3 O-2 0.372 0.1588 0.0872 1 0.0
O4 O-2 0.4654 0.2955 0.3784 1 0.0
K3 K+1 0.7209 0.0389 0.3816 1 0.0
O2 O-2 0.0381 0.8423 0.3523 1 0.0
K2 K+1 0.7737 0.488 0.559 1 0.0
K4 K+1 0.7582 0.5872 0.1662 1 0.0
Sn1 Sn+4 0.2234 0.15443 0.24692 1 0.0
